data_4081461
loop_
_publ_author_name
'Waters, Jordan B.'
'Turbervill, Robert S. P.'
'Goicoechea, Jose M.'

_publ_contact_author
;
 Dr. J. M. Goicoechea           
 Chemistry Research Laboratory
 University of Oxford
 Mansfield Road
 Oxford
 OX1 3TA
 UK
;
_publ_section_title
;
 Group 12 Metal Complexes of N-Heterocyclic Ditopic Carbanionic Carbenes
;
_journal_issue 18
_journal_name_full Organometallics
_journal_page_first 5190
_journal_paper_doi 10.1021/om400728u
_journal_volume 32
_journal_year 2013
_chemical_formula_moiety 'C65 H81 N4 O4 Zn, C12 H24 K O6'
_chemical_formula_sum 'C77 H105 K N4 O10 Zn'
_chemical_formula_weight 1351.12
_chemical_name_systematic
;
 [K(18-crown-6)][Zn(mes)(THF)(O2C:IPr-H)2]
;
_space_group_IT_number 2
_symmetry_cell_setting triclinic
_symmetry_space_group_name_Hall '-P 1'
_symmetry_space_group_name_H-M 'P -1'
_atom_sites_solution_hydrogens geom
_atom_sites_solution_primary direct
_atom_sites_solution_secondary difmap
_audit_creation_method SHELXL-97
_cell_angle_alpha 73.970(3)
_cell_angle_beta 86.186(2)
_cell_angle_gamma 85.193(2)
_cell_formula_units_Z 2
_cell_length_a 13.4213(3)
_cell_length_b 14.7360(6)
_cell_length_c 19.9520(8)
_cell_measurement_reflns_used 14340
_cell_measurement_temperature 150(2)
_cell_measurement_theta_max 76.0609
_cell_measurement_theta_min 3.1249
_cell_volume 3775.4(2)
_computing_cell_refinement
;
CrysAlisPro, Agilent Technologies,
Version 1.171.35.15 (release 03-08-2011 CrysAlis171 .NET)
(compiled Aug  3 2011,13:03:54)
;
_computing_data_collection
;
CrysAlisPro, Agilent Technologies,
Version 1.171.35.15 (release 03-08-2011 CrysAlis171 .NET)
(compiled Aug  3 2011,13:03:54)
;
_computing_data_reduction
;
CrysAlisPro, Agilent Technologies,
Version 1.171.35.15 (release 03-08-2011 CrysAlis171 .NET)
(compiled Aug  3 2011,13:03:54)
;
_computing_molecular_graphics 'WinGX (Farrugia, 2005)'
_computing_publication_material 'XCIF (Sheldrick, 2001)'
_computing_structure_refinement 'SHELXL-97 (Sheldrick, 1997)'
_computing_structure_solution 'SHELXS-97 (Sheldrick, 1990)'
_diffrn_ambient_temperature 150(2)
_diffrn_detector_area_resol_mean 10.4102
_diffrn_measured_fraction_theta_full 0.987
_diffrn_measured_fraction_theta_max 0.987
_diffrn_measurement_device_type 'SuperNova, Dual, Cu at zero, Atlas'
_diffrn_measurement_method 'omega scans'
_diffrn_radiation_monochromator mirror
_diffrn_radiation_source 'SuperNova (Cu) X-ray Source'
_diffrn_radiation_type CuK\a
_diffrn_radiation_wavelength 1.54180
_diffrn_reflns_av_R_equivalents 0.0471
_diffrn_reflns_av_sigmaI/netI 0.0530
_diffrn_reflns_limit_h_max 16
_diffrn_reflns_limit_h_min -11
_diffrn_reflns_limit_k_max 18
_diffrn_reflns_limit_k_min -18
_diffrn_reflns_limit_l_max 24
_diffrn_reflns_limit_l_min -25
_diffrn_reflns_number 40028
_diffrn_reflns_theta_full 76.25
_diffrn_reflns_theta_max 76.25
_diffrn_reflns_theta_min 3.13
_exptl_absorpt_coefficient_mu 1.399
_exptl_absorpt_correction_T_max 0.9207
_exptl_absorpt_correction_T_min 0.7868
_exptl_absorpt_correction_type multi-scan
_exptl_absorpt_process_details
;
CrysAlisPro, Agilent Technologies,
Version 1.171.35.15 (release 03-08-2011 CrysAlis171 .NET)
(compiled Aug  3 2011,13:03:54)
Empirical absorption correction using spherical harmonics,
 implemented in SCALE3 ABSPACK scaling algorithm.
;
_exptl_crystal_colour colourless
_exptl_crystal_density_diffrn 1.189
_exptl_crystal_density_meas ?
_exptl_crystal_density_method 'not measured'
_exptl_crystal_description block
_exptl_crystal_F_000 1448
_exptl_crystal_size_max 0.18
_exptl_crystal_size_mid 0.10
_exptl_crystal_size_min 0.06
_refine_diff_density_max 1.294
_refine_diff_density_min -1.000
_refine_diff_density_rms 0.092
_refine_ls_extinction_method none
_refine_ls_goodness_of_fit_ref 1.056
_refine_ls_hydrogen_treatment constr
_refine_ls_matrix_type full
_refine_ls_number_parameters 838
_refine_ls_number_reflns 15597
_refine_ls_number_restraints 0
_refine_ls_restrained_S_all 1.056
_refine_ls_R_factor_all 0.0811
_refine_ls_R_factor_gt 0.0649
_refine_ls_shift/su_max 0.001
_refine_ls_shift/su_mean 0.000
_refine_ls_structure_factor_coef Fsqd
_refine_ls_weighting_details 'calc w=1/[\s^2^(Fo^2^)+(0.1046P)^2^+2.1889P] where P=(Fo^2^+2Fc^2^)/3'
_refine_ls_weighting_scheme calc
_refine_ls_wR_factor_gt 0.1727
_refine_ls_wR_factor_ref 0.1906
_reflns_number_gt 12333
_reflns_number_total 15597
_reflns_threshold_expression >2\s(I)
_cod_data_source_file om400728u_si_002.cif
_cod_data_source_block 8
_cod_depositor_comments
;
The following automatic conversions were performed:

'_exptl_crystal_density_meas' value 'not measured' was changed to '?'
- the value is perceived as not measured.

Automatic conversion script
Id: cif_fix_values 3008 2015-01-20 13:52:24Z robertas 
;
_cod_database_code 4081461

loop_
_symmetry_equiv_pos_as_xyz
'x, y, z'
'-x, -y, -z'

loop_
_atom_site_label
_atom_site_type_symbol
_atom_site_fract_x
_atom_site_fract_y
_atom_site_fract_z
_atom_site_U_iso_or_equiv
_atom_site_adp_type
_atom_site_occupancy
_atom_site_symmetry_multiplicity
_atom_site_calc_flag
_atom_site_refinement_flags
Zn1 Zn 0.72997(2) 0.36494(2) 0.286182(17) 0.02650(11) Uani 1 1 d .
C1A C 0.6609(2) 0.7693(2) 0.19074(18) 0.0408(6) Uani 1 1 d .
O1A O 0.6013(2) 0.81507(19) 0.1475(2) 0.0766(10) Uani 1 1 d .
O2A O 0.7322(2) 0.79348(18) 0.21478(18) 0.0654(8) Uani 1 1 d .
C1 C 0.64621(19) 0.66212(19) 0.21428(15) 0.0327(5) Uani 1 1 d .
N1 N 0.56012(16) 0.62108(16) 0.21486(13) 0.0330(5) Uani 1 1 d .
C2 C 0.57783(19) 0.52380(19) 0.23893(14) 0.0314(5) Uani 1 1 d .
H2 H 0.5286 0.4792 0.2447 0.038 Uiso 1 1 calc R
C3 C 0.67592(19) 0.50150(18) 0.25302(14) 0.0293(5) Uani 1 1 d .
N2 N 0.71571(16) 0.59060(15) 0.23687(12) 0.0296(4) Uani 1 1 d .
C4 C 0.4602(2) 0.6655(2) 0.20343(17) 0.0393(6) Uani 1 1 d .
C5 C 0.4014(2) 0.6728(2) 0.2630(2) 0.0486(8) Uani 1 1 d .
C6 C 0.3037(3) 0.7121(3) 0.2518(3) 0.0647(11) Uani 1 1 d .
H6 H 0.2621 0.7206 0.2903 0.078 Uiso 1 1 calc R
C7 C 0.2669(3) 0.7385(3) 0.1870(3) 0.0684(12) Uani 1 1 d .
H7 H 0.1999 0.7648 0.1810 0.082 Uiso 1 1 calc R
C8 C 0.3252(3) 0.7279(3) 0.1294(3) 0.0629(10) Uani 1 1 d .
H8 H 0.2972 0.7453 0.0848 0.076 Uiso 1 1 calc R
C9 C 0.4254(2) 0.6917(2) 0.1363(2) 0.0486(8) Uani 1 1 d .
C10 C 0.4415(3) 0.6418(3) 0.3355(2) 0.0580(9) Uani 1 1 d .
H10 H 0.5002 0.5955 0.3345 0.070 Uiso 1 1 calc R
C11 C 0.4791(3) 0.7248(3) 0.3559(2) 0.0662(10) Uani 1 1 d .
H11A H 0.5043 0.7026 0.4031 0.099 Uiso 0.50 1 calc PR
H11B H 0.4240 0.7731 0.3550 0.099 Uiso 0.50 1 calc PR
H11C H 0.5331 0.7520 0.3229 0.099 Uiso 0.50 1 calc PR
H11D H 0.4700 0.7825 0.3175 0.099 Uiso 0.50 1 calc PR
H11E H 0.5503 0.7120 0.3657 0.099 Uiso 0.50 1 calc PR
H11F H 0.4411 0.7332 0.3977 0.099 Uiso 0.50 1 calc PR
C12 C 0.3649(5) 0.5915(4) 0.3905(3) 0.0846(15) Uani 1 1 d .
H12A H 0.3942 0.5727 0.4364 0.127 Uiso 0.50 1 calc PR
H12B H 0.3461 0.5351 0.3788 0.127 Uiso 0.50 1 calc PR
H12C H 0.3053 0.6344 0.3916 0.127 Uiso 0.50 1 calc PR
H12D H 0.3028 0.5887 0.3681 0.127 Uiso 0.50 1 calc PR
H12E H 0.3510 0.6264 0.4258 0.127 Uiso 0.50 1 calc PR
H12F H 0.3918 0.5271 0.4129 0.127 Uiso 0.50 1 calc PR
C13 C 0.4917(3) 0.6814(3) 0.0738(2) 0.0591(9) Uani 1 1 d .
H13 H 0.5618 0.6914 0.0830 0.071 Uiso 1 1 calc R
C14 C 0.4624(5) 0.7551(5) 0.0064(3) 0.0936(18) Uani 1 1 d .
H14A H 0.5070 0.7457 -0.0324 0.140 Uiso 0.50 1 calc PR
H14B H 0.4682 0.8187 0.0115 0.140 Uiso 0.50 1 calc PR
H14C H 0.3931 0.7482 -0.0031 0.140 Uiso 0.50 1 calc PR
H14D H 0.4052 0.7960 0.0164 0.140 Uiso 0.50 1 calc PR
H14E H 0.4440 0.7230 -0.0275 0.140 Uiso 0.50 1 calc PR
H14F H 0.5191 0.7935 -0.0129 0.140 Uiso 0.50 1 calc PR
C15 C 0.4918(4) 0.5842(4) 0.0627(3) 0.0830(14) Uani 1 1 d .
H15A H 0.5355 0.5811 0.0220 0.124 Uiso 0.50 1 calc PR
H15B H 0.4236 0.5718 0.0549 0.124 Uiso 0.50 1 calc PR
H15C H 0.5164 0.5367 0.1041 0.124 Uiso 0.50 1 calc PR
H15D H 0.4481 0.5453 0.0987 0.124 Uiso 0.50 1 calc PR
H15E H 0.5601 0.5546 0.0658 0.124 Uiso 0.50 1 calc PR
H15F H 0.4673 0.5897 0.0165 0.124 Uiso 0.50 1 calc PR
C16 C 0.82032(19) 0.60163(18) 0.24412(15) 0.0313(5) Uani 1 1 d .
C17 C 0.8521(2) 0.6018(2) 0.30952(16) 0.0380(6) Uani 1 1 d .
C18 C 0.9537(2) 0.6074(2) 0.31601(18) 0.0442(7) Uani 1 1 d .
H18 H 0.9776 0.6058 0.3601 0.053 Uiso 1 1 calc R
C19 C 1.0203(2) 0.6152(2) 0.25913(19) 0.0440(7) Uani 1 1 d .
H19 H 1.0893 0.6201 0.2642 0.053 Uiso 1 1 calc R
C20 C 0.9871(2) 0.6160(2) 0.19487(18) 0.0408(6) Uani 1 1 d .
H20 H 1.0336 0.6225 0.1561 0.049 Uiso 1 1 calc R
C21 C 0.8864(2) 0.60731(19) 0.18609(15) 0.0343(5) Uani 1 1 d .
C22 C 0.7792(3) 0.6004(3) 0.37161(18) 0.0489(8) Uani 1 1 d .
H22 H 0.7130 0.5832 0.3603 0.059 Uiso 1 1 calc R
C23 C 0.7647(3) 0.6987(3) 0.3842(2) 0.0584(9) Uani 1 1 d .
H23A H 0.7177 0.6966 0.4243 0.088 Uiso 0.50 1 calc PR
H23B H 0.7379 0.7443 0.3427 0.088 Uiso 0.50 1 calc PR
H23C H 0.8292 0.7180 0.3938 0.088 Uiso 0.50 1 calc PR
H23D H 0.8055 0.7427 0.3496 0.088 Uiso 0.50 1 calc PR
H23E H 0.7853 0.6950 0.4312 0.088 Uiso 0.50 1 calc PR
H23F H 0.6940 0.7213 0.3800 0.088 Uiso 0.50 1 calc PR
C24 C 0.8138(3) 0.5264(3) 0.4384(2) 0.0630(10) Uani 1 1 d .
H24A H 0.7650 0.5276 0.4769 0.095 Uiso 0.50 1 calc PR
H24B H 0.8792 0.5413 0.4500 0.095 Uiso 0.50 1 calc PR
H24C H 0.8192 0.4634 0.4306 0.095 Uiso 0.50 1 calc PR
H24D H 0.8772 0.4939 0.4281 0.095 Uiso 0.50 1 calc PR
H24E H 0.7630 0.4802 0.4550 0.095 Uiso 0.50 1 calc PR
H24F H 0.8231 0.5581 0.4745 0.095 Uiso 0.50 1 calc PR
C25 C 0.8511(2) 0.6058(2) 0.11574(16) 0.0419(6) Uani 1 1 d .
H25 H 0.7832 0.5803 0.1234 0.050 Uiso 1 1 calc R
C26 C 0.8412(3) 0.7056(3) 0.0670(2) 0.0577(9) Uani 1 1 d .
H26A H 0.8184 0.7033 0.0219 0.087 Uiso 0.50 1 calc PR
H26B H 0.9064 0.7331 0.0601 0.087 Uiso 0.50 1 calc PR
H26C H 0.7926 0.7448 0.0876 0.087 Uiso 0.50 1 calc PR
H26D H 0.8599 0.7508 0.0912 0.087 Uiso 0.50 1 calc PR
H26E H 0.7719 0.7210 0.0530 0.087 Uiso 0.50 1 calc PR
H26F H 0.8857 0.7093 0.0254 0.087 Uiso 0.50 1 calc PR
C27 C 0.9208(3) 0.5410(3) 0.08223(19) 0.0526(8) Uani 1 1 d .
H27A H 0.8958 0.5417 0.0370 0.079 Uiso 0.50 1 calc PR
H27B H 0.9228 0.4763 0.1129 0.079 Uiso 0.50 1 calc PR
H27C H 0.9883 0.5636 0.0753 0.079 Uiso 0.50 1 calc PR
H27D H 0.9755 0.5127 0.1132 0.079 Uiso 0.50 1 calc PR
H27E H 0.9485 0.5781 0.0373 0.079 Uiso 0.50 1 calc PR
H27F H 0.8829 0.4908 0.0749 0.079 Uiso 0.50 1 calc PR
C1B C 1.08207(19) 0.1582(2) 0.23159(16) 0.0349(6) Uani 1 1 d .
O1B O 1.05394(18) 0.1301(2) 0.18315(16) 0.0590(7) Uani 1 1 d .
O2B O 1.15812(15) 0.13399(16) 0.26549(13) 0.0450(5) Uani 1 1 d .
C28 C 1.01260(18) 0.23571(18) 0.25054(13) 0.0275(5) Uani 1 1 d .
N3 N 0.91226(15) 0.24538(14) 0.24995(11) 0.0259(4) Uani 1 1 d .
C29 C 0.87327(17) 0.32891(17) 0.26559(12) 0.0258(5) Uani 1 1 d .
C30 C 0.95766(18) 0.36927(17) 0.27535(13) 0.0270(5) Uani 1 1 d .
H30 H 0.9583 0.4280 0.2863 0.032 Uiso 1 1 calc R
N4 N 1.04186(15) 0.31160(15) 0.26684(11) 0.0274(4) Uani 1 1 d .
C31 C 0.85092(17) 0.17732(17) 0.23544(13) 0.0274(5) Uani 1 1 d .
C32 C 0.81889(18) 0.10243(18) 0.29084(14) 0.0298(5) Uani 1 1 d .
C33 C 0.7647(2) 0.0354(2) 0.27361(17) 0.0375(6) Uani 1 1 d .
H33 H 0.7430 -0.0172 0.3095 0.045 Uiso 1 1 calc R
C34 C 0.7420(2) 0.0444(2) 0.20518(18) 0.0404(6) Uani 1 1 d .
H34 H 0.7075 -0.0030 0.1943 0.048 Uiso 1 1 calc R
C35 C 0.7699(2) 0.1226(2) 0.15279(16) 0.0396(6) Uani 1 1 d .
H35 H 0.7511 0.1298 0.1064 0.047 Uiso 1 1 calc R
C36 C 0.82497(19) 0.1910(2) 0.16662(14) 0.0333(5) Uani 1 1 d .
C37 C 0.8420(2) 0.09434(19) 0.36570(14) 0.0340(5) Uani 1 1 d .
H37 H 0.8450 0.1600 0.3702 0.041 Uiso 1 1 calc R
C38 C 0.7608(2) 0.0471(2) 0.41761(17) 0.0460(7) Uani 1 1 d .
H38A H 0.7787 0.0435 0.4651 0.069 Uiso 0.50 1 calc PR
H38B H 0.7546 -0.0169 0.4134 0.069 Uiso 0.50 1 calc PR
H38C H 0.6968 0.0843 0.4076 0.069 Uiso 0.50 1 calc PR
H38D H 0.7080 0.0305 0.3923 0.069 Uiso 0.50 1 calc PR
H38E H 0.7321 0.0909 0.4440 0.069 Uiso 0.50 1 calc PR
H38F H 0.7899 -0.0103 0.4498 0.069 Uiso 0.50 1 calc PR
C39 C 0.9436(2) 0.0415(2) 0.38533(17) 0.0448(7) Uani 1 1 d .
H39A H 0.9555 0.0379 0.4339 0.067 Uiso 0.50 1 calc PR
H39B H 0.9965 0.0753 0.3547 0.067 Uiso 0.50 1 calc PR
H39C H 0.9437 -0.0226 0.3799 0.067 Uiso 0.50 1 calc PR
H39D H 0.9750 0.0225 0.3451 0.067 Uiso 0.50 1 calc PR
H39E H 0.9340 -0.0149 0.4243 0.067 Uiso 0.50 1 calc PR
H39F H 0.9867 0.0831 0.3991 0.067 Uiso 0.50 1 calc PR
C40 C 0.8524(2) 0.2781(2) 0.10905(15) 0.0438(7) Uani 1 1 d .
H40 H 0.9037 0.3096 0.1273 0.053 Uiso 1 1 calc R
C41 C 0.7602(3) 0.3485(3) 0.0925(2) 0.0634(10) Uani 1 1 d .
H41A H 0.7327 0.3628 0.1354 0.095 Uiso 0.50 1 calc PR
H41B H 0.7094 0.3206 0.0728 0.095 Uiso 0.50 1 calc PR
H41C H 0.7798 0.4069 0.0586 0.095 Uiso 0.50 1 calc PR
H41D H 0.7486 0.3641 0.0425 0.095 Uiso 0.50 1 calc PR
H41E H 0.7719 0.4063 0.1051 0.095 Uiso 0.50 1 calc PR
H41F H 0.7015 0.3199 0.1193 0.095 Uiso 0.50 1 calc PR
C42 C 0.8984(4) 0.2535(4) 0.0442(2) 0.0782(14) Uani 1 1 d .
H42A H 0.9151 0.3117 0.0088 0.117 Uiso 0.50 1 calc PR
H42B H 0.8505 0.2209 0.0258 0.117 Uiso 0.50 1 calc PR
H42C H 0.9593 0.2121 0.0561 0.117 Uiso 0.50 1 calc PR
H42D H 0.9015 0.1848 0.0517 0.117 Uiso 0.50 1 calc PR
H42E H 0.9661 0.2755 0.0347 0.117 Uiso 0.50 1 calc PR
H42F H 0.8572 0.2843 0.0043 0.117 Uiso 0.50 1 calc PR
C43 C 1.14066(18) 0.32752(18) 0.28534(14) 0.0310(5) Uani 1 1 d .
C44 C 1.1558(2) 0.3094(2) 0.35657(16) 0.0365(6) Uani 1 1 d .
C45 C 1.2479(2) 0.3317(2) 0.37469(19) 0.0459(7) Uani 1 1 d .
H45 H 1.2605 0.3215 0.4226 0.055 Uiso 1 1 calc R
C46 C 1.3203(2) 0.3678(3) 0.3249(2) 0.0507(8) Uani 1 1 d .
H46 H 1.3823 0.3824 0.3385 0.061 Uiso 1 1 calc R
C47 C 1.3031(2) 0.3830(3) 0.2551(2) 0.0486(8) Uani 1 1 d .
H47 H 1.3540 0.4079 0.2211 0.058 Uiso 1 1 calc R
C48 C 1.2130(2) 0.3627(2) 0.23320(17) 0.0402(6) Uani 1 1 d .
C49 C 1.0781(2) 0.2670(2) 0.41258(15) 0.0408(6) Uani 1 1 d .
H49 H 1.0215 0.2506 0.3889 0.049 Uiso 1 1 calc R
C50 C 1.0360(3) 0.3373(3) 0.4525(2) 0.0607(9) Uani 1 1 d .
H50A H 0.9863 0.3074 0.4883 0.091 Uiso 0.50 1 calc PR
H50B H 1.0042 0.3930 0.4200 0.091 Uiso 0.50 1 calc PR
H50C H 1.0904 0.3566 0.4748 0.091 Uiso 0.50 1 calc PR
H50D H 1.0676 0.3972 0.4338 0.091 Uiso 0.50 1 calc PR
H50E H 1.0497 0.3116 0.5020 0.091 Uiso 0.50 1 calc PR
H50F H 0.9635 0.3481 0.4473 0.091 Uiso 0.50 1 calc PR
C51 C 1.1200(3) 0.1757(3) 0.4627(2) 0.0571(9) Uani 1 1 d .
H51A H 1.0682 0.1501 0.4982 0.086 Uiso 0.50 1 calc PR
H51B H 1.1776 0.1891 0.4853 0.086 Uiso 0.50 1 calc PR
H51C H 1.1412 0.1294 0.4366 0.086 Uiso 0.50 1 calc PR
H51D H 1.1898 0.1623 0.4486 0.086 Uiso 0.50 1 calc PR
H51E H 1.0804 0.1233 0.4615 0.086 Uiso 0.50 1 calc PR
H51F H 1.1167 0.1830 0.5101 0.086 Uiso 0.50 1 calc PR
C52 C 1.1989(2) 0.3759(3) 0.15636(18) 0.0546(9) Uani 1 1 d .
H52 H 1.1289 0.3613 0.1509 0.065 Uiso 1 1 calc R
C53 C 1.2130(3) 0.4787(4) 0.1145(2) 0.0777(14) Uani 1 1 d .
H53A H 1.2034 0.4859 0.0650 0.117 Uiso 0.50 1 calc PR
H53B H 1.2807 0.4949 0.1202 0.117 Uiso 0.50 1 calc PR
H53C H 1.1639 0.5211 0.1317 0.117 Uiso 0.50 1 calc PR
H53D H 1.2286 0.5154 0.1463 0.117 Uiso 0.50 1 calc PR
H53E H 1.1513 0.5064 0.0911 0.117 Uiso 0.50 1 calc PR
H53F H 1.2681 0.4802 0.0796 0.117 Uiso 0.50 1 calc PR
C54 C 1.2709(4) 0.3072(4) 0.1290(2) 0.0752(13) Uani 1 1 d .
H54A H 1.2612 0.3164 0.0792 0.113 Uiso 0.50 1 calc PR
H54B H 1.2579 0.2420 0.1548 0.113 Uiso 0.50 1 calc PR
H54C H 1.3400 0.3190 0.1354 0.113 Uiso 0.50 1 calc PR
H54D H 1.3115 0.2686 0.1670 0.113 Uiso 0.50 1 calc PR
H54E H 1.3148 0.3429 0.0915 0.113 Uiso 0.50 1 calc PR
H54F H 1.2327 0.2659 0.1109 0.113 Uiso 0.50 1 calc PR
C55 C 0.63068(19) 0.27954(19) 0.34426(16) 0.0337(5) Uani 1 1 d .
C56 C 0.6284(2) 0.2617(2) 0.41712(17) 0.0444(7) Uani 1 1 d .
C57 C 0.5562(3) 0.2064(3) 0.4599(2) 0.0595(10) Uani 1 1 d .
H57 H 0.5563 0.1959 0.5090 0.071 Uiso 1 1 calc R
C58 C 0.4853(3) 0.1669(3) 0.4321(3) 0.0634(11) Uani 1 1 d .
C59 C 0.4873(2) 0.1833(3) 0.3605(3) 0.0586(10) Uani 1 1 d .
H59 H 0.4388 0.1564 0.3406 0.070 Uiso 1 1 calc R
C60 C 0.5579(2) 0.2378(2) 0.3165(2) 0.0433(7) Uani 1 1 d .
C61 C 0.7036(4) 0.3035(4) 0.4497(2) 0.0700(12) Uani 1 1 d .
H61A H 0.6923 0.2847 0.5005 0.105 Uiso 0.50 1 calc PR
H61B H 0.6967 0.3726 0.4324 0.105 Uiso 0.50 1 calc PR
H61C H 0.7712 0.2805 0.4375 0.105 Uiso 0.50 1 calc PR
H61D H 0.7478 0.3406 0.4131 0.105 Uiso 0.50 1 calc PR
H61E H 0.7434 0.2526 0.4812 0.105 Uiso 0.50 1 calc PR
H61F H 0.6690 0.3447 0.4761 0.105 Uiso 0.50 1 calc PR
C62 C 0.4061(4) 0.1085(4) 0.4787(4) 0.099(2) Uani 1 1 d .
H62A H 0.4167 0.1042 0.5276 0.148 Uiso 0.50 1 calc PR
H62B H 0.4110 0.0449 0.4720 0.148 Uiso 0.50 1 calc PR
H62C H 0.3395 0.1390 0.4664 0.148 Uiso 0.50 1 calc PR
H62D H 0.3614 0.0878 0.4497 0.148 Uiso 0.50 1 calc PR
H62E H 0.3671 0.1472 0.5054 0.148 Uiso 0.50 1 calc PR
H62F H 0.4386 0.0531 0.5110 0.148 Uiso 0.50 1 calc PR
C63 C 0.5565(3) 0.2519(3) 0.2390(2) 0.0546(8) Uani 1 1 d .
H63A H 0.6104 0.2917 0.2156 0.082 Uiso 0.50 1 calc PR
H63B H 0.4919 0.2829 0.2221 0.082 Uiso 0.50 1 calc PR
H63C H 0.5662 0.1904 0.2287 0.082 Uiso 0.50 1 calc PR
H63D H 0.5019 0.2183 0.2287 0.082 Uiso 0.50 1 calc PR
H63E H 0.6204 0.2271 0.2222 0.082 Uiso 0.50 1 calc PR
H63F H 0.5462 0.3196 0.2155 0.082 Uiso 0.50 1 calc PR
K1 K 1.19503(5) -0.01592(5) 0.19318(4) 0.04160(16) Uani 1 1 d .
O101 O 1.11113(15) -0.11163(15) 0.32427(11) 0.0395(4) Uani 1 1 d .
O102 O 1.31137(17) -0.07169(18) 0.31620(15) 0.0526(6) Uani 1 1 d .
O103 O 1.39486(19) 0.0232(2) 0.17933(18) 0.0645(7) Uani 1 1 d .
O104 O 1.3084(2) -0.0002(2) 0.06060(16) 0.0685(8) Uani 1 1 d .
O105 O 1.1085(2) -0.04332(19) 0.07058(13) 0.0568(6) Uani 1 1 d .
O106 O 1.03264(15) -0.13858(16) 0.20446(11) 0.0407(4) Uani 1 1 d .
C101 C 1.1693(2) -0.1369(3) 0.38408(17) 0.0462(7) Uani 1 1 d .
H10A H 1.2026 -0.2010 0.3899 0.055 Uiso 1 1 calc R
H10B H 1.1261 -0.1373 0.4263 0.055 Uiso 1 1 calc R
C102 C 1.2462(3) -0.0656(3) 0.3744(2) 0.0533(8) Uani 1 1 d .
H10C H 1.2130 -0.0012 0.3659 0.064 Uiso 1 1 calc R
H10D H 1.2850 -0.0786 0.4169 0.064 Uiso 1 1 calc R
C103 C 1.3856(3) -0.0040(3) 0.3034(3) 0.0672(11) Uani 1 1 d .
H10E H 1.4273 -0.0164 0.3445 0.081 Uiso 1 1 calc R
H10F H 1.3529 0.0606 0.2952 0.081 Uiso 1 1 calc R
C104 C 1.4506(3) -0.0118(3) 0.2399(3) 0.0727(13) Uani 1 1 d .
H10G H 1.5101 0.0251 0.2359 0.087 Uiso 1 1 calc R
H10H H 1.4739 -0.0788 0.2448 0.087 Uiso 1 1 calc R
C105 C 1.4510(3) 0.0198(4) 0.1164(3) 0.0781(14) Uani 1 1 d .
H10I H 1.4744 -0.0464 0.1184 0.094 Uiso 1 1 calc R
H10J H 1.5103 0.0574 0.1107 0.094 Uiso 1 1 calc R
C106 C 1.3835(4) 0.0603(3) 0.0555(3) 0.0742(12) Uani 1 1 d .
H10K H 1.3542 0.1237 0.0567 0.089 Uiso 1 1 calc R
H10L H 1.4227 0.0666 0.0108 0.089 Uiso 1 1 calc R
C107 C 1.2452(4) 0.0284(3) 0.0032(2) 0.0718(12) Uani 1 1 d .
H10M H 1.2853 0.0352 -0.0411 0.086 Uiso 1 1 calc R
H10N H 1.2091 0.0902 0.0022 0.086 Uiso 1 1 calc R
C108 C 1.1736(4) -0.0447(3) 0.0118(2) 0.0672(11) Uani 1 1 d .
H10O H 1.1345 -0.0320 -0.0305 0.081 Uiso 1 1 calc R
H10P H 1.2099 -0.1077 0.0189 0.081 Uiso 1 1 calc R
C109 C 1.0356(3) -0.1112(3) 0.0821(2) 0.0554(9) Uani 1 1 d .
H10Q H 1.0689 -0.1755 0.0894 0.066 Uiso 1 1 calc R
H10R H 0.9938 -0.0981 0.0410 0.066 Uiso 1 1 calc R
C110 C 0.9724(3) -0.1053(3) 0.14484(19) 0.0537(8) Uani 1 1 d .
H11G H 0.9465 -0.0391 0.1403 0.064 Uiso 1 1 calc R
H11H H 0.9146 -0.1448 0.1500 0.064 Uiso 1 1 calc R
C111 C 0.9734(2) -0.1387(2) 0.26616(17) 0.0422(6) Uani 1 1 d .
H11I H 0.9165 -0.1788 0.2703 0.051 Uiso 1 1 calc R
H11J H 0.9464 -0.0735 0.2645 0.051 Uiso 1 1 calc R
C112 C 1.0379(2) -0.1766(2) 0.32735(17) 0.0425(6) Uani 1 1 d .
H11K H 0.9966 -0.1849 0.3713 0.051 Uiso 1 1 calc R
H11L H 1.0707 -0.2389 0.3262 0.051 Uiso 1 1 calc R

loop_
_atom_site_aniso_label
_atom_site_aniso_U_11
_atom_site_aniso_U_22
_atom_site_aniso_U_33
_atom_site_aniso_U_23
_atom_site_aniso_U_13
_atom_site_aniso_U_12
Zn1 0.02333(17) 0.02391(17) 0.03029(18) -0.00379(12) -0.00217(12) -0.00189(11)
C1A 0.0343(13) 0.0267(13) 0.0554(18) -0.0038(12) 0.0035(12) 0.0018(10)
O1A 0.0581(15) 0.0350(13) 0.117(3) 0.0173(15) -0.0272(16) -0.0038(11)
O2A 0.0719(17) 0.0326(12) 0.091(2) -0.0082(12) -0.0234(15) -0.0117(11)
C1 0.0298(12) 0.0274(12) 0.0380(14) -0.0057(10) 0.0009(10) 0.0006(9)
N1 0.0283(10) 0.0275(11) 0.0390(12) -0.0029(9) 0.0001(9) -0.0002(8)
C2 0.0269(11) 0.0273(12) 0.0380(13) -0.0059(10) 0.0003(10) -0.0014(9)
C3 0.0287(11) 0.0247(11) 0.0341(12) -0.0075(9) -0.0028(9) -0.0005(9)
N2 0.0272(10) 0.0263(10) 0.0339(11) -0.0061(8) -0.0012(8) -0.0007(8)
C4 0.0282(12) 0.0301(13) 0.0532(17) -0.0021(12) 0.0005(11) 0.0008(10)
C5 0.0367(15) 0.0355(15) 0.068(2) -0.0084(14) 0.0095(14) 0.0022(12)
C6 0.0415(18) 0.054(2) 0.093(3) -0.018(2) 0.0126(19) 0.0084(15)
C7 0.0342(16) 0.055(2) 0.109(4) -0.013(2) -0.0079(19) 0.0073(15)
C8 0.0505(19) 0.052(2) 0.077(3) 0.0007(19) -0.0226(18) 0.0038(16)
C9 0.0374(15) 0.0411(16) 0.059(2) 0.0012(14) -0.0082(13) -0.0030(12)
C10 0.064(2) 0.051(2) 0.054(2) -0.0125(16) 0.0124(17) 0.0114(16)
C11 0.060(2) 0.068(3) 0.068(3) -0.017(2) -0.0028(19) 0.0032(19)
C12 0.122(4) 0.064(3) 0.065(3) -0.018(2) 0.032(3) -0.018(3)
C13 0.0520(19) 0.072(2) 0.0450(19) 0.0017(17) -0.0106(15) -0.0100(17)
C14 0.106(4) 0.100(4) 0.060(3) 0.012(3) -0.015(3) -0.023(3)
C15 0.097(4) 0.087(4) 0.063(3) -0.019(2) 0.013(2) -0.006(3)
C16 0.0279(12) 0.0227(11) 0.0419(14) -0.0054(10) -0.0042(10) -0.0032(9)
C17 0.0391(14) 0.0344(14) 0.0420(15) -0.0105(11) -0.0035(11) -0.0100(11)
C18 0.0429(15) 0.0423(16) 0.0496(17) -0.0116(13) -0.0112(13) -0.0117(12)
C19 0.0320(13) 0.0382(15) 0.063(2) -0.0120(14) -0.0074(13) -0.0100(11)
C20 0.0347(14) 0.0341(14) 0.0528(17) -0.0105(12) 0.0048(12) -0.0087(11)
C21 0.0333(13) 0.0266(12) 0.0405(14) -0.0049(10) 0.0008(10) -0.0053(10)
C22 0.0496(17) 0.062(2) 0.0407(16) -0.0191(15) 0.0011(13) -0.0197(15)
C23 0.060(2) 0.065(2) 0.052(2) -0.0220(18) 0.0047(16) -0.0032(17)
C24 0.082(3) 0.061(2) 0.0467(19) -0.0110(17) 0.0022(18) -0.026(2)
C25 0.0378(14) 0.0477(17) 0.0396(15) -0.0094(13) 0.0019(11) -0.0101(12)
C26 0.066(2) 0.058(2) 0.0436(18) -0.0069(16) -0.0049(16) 0.0034(17)
C27 0.065(2) 0.0464(18) 0.0480(18) -0.0151(15) 0.0057(15) -0.0101(15)
C1B 0.0261(12) 0.0317(13) 0.0451(15) -0.0088(11) 0.0019(10) -0.0009(10)
O1B 0.0466(12) 0.0730(17) 0.0726(17) -0.0480(15) -0.0130(12) 0.0146(12)
O2B 0.0320(10) 0.0384(11) 0.0645(14) -0.0148(10) -0.0076(9) 0.0056(8)
C28 0.0252(11) 0.0276(12) 0.0261(11) -0.0009(9) -0.0010(8) -0.0036(9)
N3 0.0257(9) 0.0240(10) 0.0257(9) -0.0027(8) -0.0022(7) -0.0012(7)
C29 0.0219(10) 0.0254(11) 0.0263(11) -0.0013(9) -0.0014(8) 0.0000(8)
C30 0.0264(11) 0.0232(11) 0.0288(11) -0.0023(9) -0.0027(9) -0.0029(9)
N4 0.0242(9) 0.0275(10) 0.0277(10) -0.0024(8) -0.0035(7) -0.0024(8)
C31 0.0226(10) 0.0259(11) 0.0328(12) -0.0065(10) 0.0018(9) -0.0036(9)
C32 0.0247(11) 0.0249(11) 0.0359(13) -0.0032(10) 0.0024(9) -0.0001(9)
C33 0.0310(12) 0.0287(13) 0.0497(16) -0.0055(11) 0.0053(11) -0.0081(10)
C34 0.0314(13) 0.0375(15) 0.0575(18) -0.0206(13) 0.0002(12) -0.0079(11)
C35 0.0381(14) 0.0461(16) 0.0383(14) -0.0161(12) -0.0016(11) -0.0086(12)
C36 0.0308(12) 0.0376(14) 0.0316(13) -0.0089(11) 0.0003(10) -0.0055(10)
C37 0.0372(13) 0.0285(12) 0.0314(13) -0.0008(10) 0.0023(10) -0.0018(10)
C38 0.0456(16) 0.0405(16) 0.0409(16) 0.0037(12) 0.0092(13) 0.0011(13)
C39 0.0391(15) 0.0512(18) 0.0360(15) 0.0011(13) -0.0033(11) -0.0003(13)
C40 0.0525(17) 0.0494(17) 0.0275(13) -0.0033(12) -0.0036(12) -0.0166(14)
C41 0.072(2) 0.056(2) 0.051(2) 0.0088(17) -0.0154(18) -0.0111(18)
C42 0.104(4) 0.085(3) 0.046(2) -0.019(2) 0.028(2) -0.035(3)
C43 0.0261(11) 0.0278(12) 0.0370(13) -0.0039(10) -0.0073(10) -0.0027(9)
C44 0.0340(13) 0.0360(14) 0.0381(14) -0.0059(11) -0.0103(11) -0.0029(11)
C45 0.0403(15) 0.0490(17) 0.0507(18) -0.0128(14) -0.0196(13) -0.0044(13)
C46 0.0347(14) 0.0523(19) 0.068(2) -0.0158(16) -0.0176(14) -0.0071(13)
C47 0.0285(13) 0.0541(19) 0.063(2) -0.0125(16) -0.0003(13) -0.0124(13)
C48 0.0321(13) 0.0433(16) 0.0420(15) -0.0050(12) -0.0029(11) -0.0062(11)
C49 0.0417(15) 0.0473(17) 0.0308(13) -0.0036(12) -0.0096(11) -0.0049(12)
C50 0.067(2) 0.067(2) 0.0455(19) -0.0138(17) 0.0011(16) 0.0006(19)
C51 0.065(2) 0.053(2) 0.0432(18) 0.0057(15) -0.0119(16) -0.0049(17)
C52 0.0363(15) 0.082(3) 0.0393(16) -0.0027(16) 0.0027(12) -0.0183(16)
C53 0.059(2) 0.093(3) 0.057(2) 0.017(2) 0.0060(18) -0.006(2)
C54 0.078(3) 0.100(4) 0.053(2) -0.028(2) 0.010(2) -0.020(3)
C55 0.0263(11) 0.0268(12) 0.0448(15) -0.0061(11) 0.0046(10) -0.0012(9)
C56 0.0515(17) 0.0345(15) 0.0442(16) -0.0084(12) 0.0126(13) -0.0053(12)
C57 0.064(2) 0.0451(19) 0.059(2) -0.0044(16) 0.0264(18) -0.0015(16)
C58 0.0403(17) 0.0405(18) 0.097(3) -0.0040(18) 0.0287(18) -0.0063(14)
C59 0.0310(15) 0.0416(17) 0.100(3) -0.0137(18) 0.0055(17) -0.0108(13)
C60 0.0263(12) 0.0332(14) 0.070(2) -0.0126(14) -0.0017(12) -0.0031(10)
C61 0.099(3) 0.075(3) 0.0399(19) -0.0164(18) 0.0010(19) -0.033(2)
C62 0.062(3) 0.058(3) 0.148(5) 0.008(3) 0.053(3) -0.012(2)
C63 0.0438(17) 0.053(2) 0.071(2) -0.0188(17) -0.0185(16) -0.0054(14)
K1 0.0389(3) 0.0363(3) 0.0481(4) -0.0110(3) 0.0048(2) -0.0007(2)
O101 0.0407(10) 0.0401(11) 0.0375(10) -0.0095(8) -0.0056(8) -0.0020(8)
O102 0.0381(11) 0.0524(14) 0.0720(16) -0.0239(12) -0.0098(10) -0.0002(10)
O103 0.0401(12) 0.0655(17) 0.090(2) -0.0246(15) 0.0041(13) -0.0062(11)
O104 0.0656(16) 0.0617(17) 0.0616(17) 0.0063(13) 0.0114(13) 0.0004(13)
O105 0.0766(17) 0.0519(14) 0.0380(12) -0.0115(10) -0.0003(11) 0.0139(12)
O106 0.0388(10) 0.0439(11) 0.0402(11) -0.0128(9) -0.0081(8) 0.0016(8)
C101 0.0480(16) 0.0523(18) 0.0389(15) -0.0147(14) -0.0071(13) 0.0050(14)
C102 0.0522(18) 0.060(2) 0.0538(19) -0.0249(17) -0.0177(15) 0.0048(16)
C103 0.0493(19) 0.061(2) 0.096(3) -0.022(2) -0.024(2) -0.0083(17)
C104 0.0431(19) 0.057(2) 0.108(4) -0.009(2) 0.007(2) -0.0057(17)
C105 0.048(2) 0.070(3) 0.102(4) -0.006(2) 0.028(2) -0.0050(19)
C106 0.074(3) 0.062(3) 0.072(3) 0.003(2) 0.007(2) -0.003(2)
C107 0.085(3) 0.068(3) 0.045(2) 0.0046(18) 0.0051(19) 0.017(2)
C108 0.091(3) 0.060(2) 0.0402(18) -0.0052(16) 0.0004(18) 0.023(2)
C109 0.065(2) 0.059(2) 0.0456(18) -0.0204(16) -0.0163(16) 0.0084(17)
C110 0.0501(18) 0.065(2) 0.0496(19) -0.0210(17) -0.0167(15) 0.0088(16)
C111 0.0317(13) 0.0479(17) 0.0476(17) -0.0146(13) -0.0010(12) -0.0015(12)
C112 0.0432(15) 0.0414(16) 0.0416(16) -0.0087(12) 0.0011(12) -0.0053(12)

loop_
_atom_type_symbol
_atom_type_description
_atom_type_scat_dispersion_real
_atom_type_scat_dispersion_imag
_atom_type_scat_source
C C 0.0181 0.0091 'International Tables Vol C Tables 4.2.6.8 and 6.1.1.4'
H H 0.0000 0.0000 'International Tables Vol C Tables 4.2.6.8 and 6.1.1.4'
N N 0.0311 0.0180 'International Tables Vol C Tables 4.2.6.8 and 6.1.1.4'
O O 0.0492 0.0322 'International Tables Vol C Tables 4.2.6.8 and 6.1.1.4'
K K 0.3868 1.0657 'International Tables Vol C Tables 4.2.6.8 and 6.1.1.4'
Zn Zn -1.5491 0.6778 'International Tables Vol C Tables 4.2.6.8 and 6.1.1.4'

loop_
_geom_angle_atom_site_label_1
_geom_angle_atom_site_label_2
_geom_angle_atom_site_label_3
_geom_angle
C55 Zn1 C29 126.28(10)
C55 Zn1 C3 113.43(10)
C29 Zn1 C3 120.14(10)
O2A C1A O1A 131.0(3)
O2A C1A C1 115.1(3)
O1A C1A C1 113.8(3)
N1 C1 N2 105.8(2)
N1 C1 C1A 126.3(2)
N2 C1 C1A 127.9(2)
C1 N1 C2 108.9(2)
C1 N1 C4 128.5(2)
C2 N1 C4 122.0(2)
C3 C2 N1 110.1(2)
C3 C2 H2 125.0
N1 C2 H2 125.0
C2 C3 N2 102.8(2)
C2 C3 Zn1 120.98(19)
N2 C3 Zn1 136.16(18)
C1 N2 C3 112.4(2)
C1 N2 C16 125.1(2)
C3 N2 C16 122.4(2)
C9 C4 C5 124.0(3)
C9 C4 N1 119.1(3)
C5 C4 N1 116.8(3)
C6 C5 C4 116.4(4)
C6 C5 C10 121.2(4)
C4 C5 C10 122.4(3)
C7 C6 C5 121.4(4)
C7 C6 H6 119.3
C5 C6 H6 119.3
C6 C7 C8 121.2(3)
C6 C7 H7 119.4
C8 C7 H7 119.4
C7 C8 C9 120.7(4)
C7 C8 H8 119.7
C9 C8 H8 119.7
C4 C9 C8 116.3(4)
C4 C9 C13 121.9(3)
C8 C9 C13 121.8(4)
C5 C10 C11 111.4(3)
C5 C10 C12 112.5(4)
C11 C10 C12 110.5(4)
C5 C10 H10 107.4
C11 C10 H10 107.4
C12 C10 H10 107.4
C10 C11 H11A 109.5
C10 C11 H11B 109.5
H11A C11 H11B 109.5
C10 C11 H11C 109.5
H11A C11 H11C 109.5
H11B C11 H11C 109.5
C10 C11 H11D 109.5
H11A C11 H11D 141.1
H11B C11 H11D 56.3
H11C C11 H11D 56.3
C10 C11 H11E 109.5
H11A C11 H11E 56.3
H11B C11 H11E 141.1
H11C C11 H11E 56.3
H11D C11 H11E 109.5
C10 C11 H11F 109.5
H11A C11 H11F 56.3
H11B C11 H11F 56.3
H11C C11 H11F 141.1
H11D C11 H11F 109.5
H11E C11 H11F 109.5
C10 C12 H12A 109.5
C10 C12 H12B 109.5
H12A C12 H12B 109.5
C10 C12 H12C 109.5
H12A C12 H12C 109.5
H12B C12 H12C 109.5
C10 C12 H12D 109.5
H12A C12 H12D 141.1
H12B C12 H12D 56.3
H12C C12 H12D 56.3
C10 C12 H12E 109.5
H12A C12 H12E 56.3
H12B C12 H12E 141.1
H12C C12 H12E 56.3
H12D C12 H12E 109.5
C10 C12 H12F 109.5
H12A C12 H12F 56.3
H12B C12 H12F 56.3
H12C C12 H12F 141.1
H12D C12 H12F 109.5
H12E C12 H12F 109.5
C15 C13 C9 112.5(3)
C15 C13 C14 108.7(4)
C9 C13 C14 112.4(4)
C15 C13 H13 107.7
C9 C13 H13 107.7
C14 C13 H13 107.7
C13 C14 H14A 109.5
C13 C14 H14B 109.5
H14A C14 H14B 109.5
C13 C14 H14C 109.5
H14A C14 H14C 109.5
H14B C14 H14C 109.5
C13 C14 H14D 109.5
H14A C14 H14D 141.1
H14B C14 H14D 56.3
H14C C14 H14D 56.3
C13 C14 H14E 109.5
H14A C14 H14E 56.3
H14B C14 H14E 141.1
H14C C14 H14E 56.3
H14D C14 H14E 109.5
C13 C14 H14F 109.5
H14A C14 H14F 56.3
H14B C14 H14F 56.3
H14C C14 H14F 141.1
H14D C14 H14F 109.5
H14E C14 H14F 109.5
C13 C15 H15A 109.5
C13 C15 H15B 109.5
H15A C15 H15B 109.5
C13 C15 H15C 109.5
H15A C15 H15C 109.5
H15B C15 H15C 109.5
C13 C15 H15D 109.5
H15A C15 H15D 141.1
H15B C15 H15D 56.3
H15C C15 H15D 56.3
C13 C15 H15E 109.5
H15A C15 H15E 56.3
H15B C15 H15E 141.1
H15C C15 H15E 56.3
H15D C15 H15E 109.5
C13 C15 H15F 109.5
H15A C15 H15F 56.3
H15B C15 H15F 56.3
H15C C15 H15F 141.1
H15D C15 H15F 109.5
H15E C15 H15F 109.5
C21 C16 C17 122.7(2)
C21 C16 N2 118.4(2)
C17 C16 N2 118.8(2)
C18 C17 C16 117.7(3)
C18 C17 C22 119.8(3)
C16 C17 C22 122.4(3)
C19 C18 C17 120.8(3)
C19 C18 H18 119.6
C17 C18 H18 119.6
C20 C19 C18 120.4(3)
C20 C19 H19 119.8
C18 C19 H19 119.8
C19 C20 C21 121.0(3)
C19 C20 H20 119.5
C21 C20 H20 119.5
C20 C21 C16 117.3(3)
C20 C21 C25 120.6(3)
C16 C21 C25 122.1(2)
C17 C22 C23 110.5(3)
C17 C22 C24 112.0(3)
C23 C22 C24 110.1(3)
C17 C22 H22 108.0
C23 C22 H22 108.0
C24 C22 H22 108.0
C22 C23 H23A 109.5
C22 C23 H23B 109.5
H23A C23 H23B 109.5
C22 C23 H23C 109.5
H23A C23 H23C 109.5
H23B C23 H23C 109.5
C22 C23 H23D 109.5
H23A C23 H23D 141.1
H23B C23 H23D 56.3
H23C C23 H23D 56.3
C22 C23 H23E 109.5
H23A C23 H23E 56.3
H23B C23 H23E 141.1
H23C C23 H23E 56.3
H23D C23 H23E 109.5
C22 C23 H23F 109.5
H23A C23 H23F 56.3
H23B C23 H23F 56.3
H23C C23 H23F 141.1
H23D C23 H23F 109.5
H23E C23 H23F 109.5
C22 C24 H24A 109.5
C22 C24 H24B 109.5
H24A C24 H24B 109.5
C22 C24 H24C 109.5
H24A C24 H24C 109.5
H24B C24 H24C 109.5
C22 C24 H24D 109.5
H24A C24 H24D 141.1
H24B C24 H24D 56.3
H24C C24 H24D 56.3
C22 C24 H24E 109.5
H24A C24 H24E 56.3
H24B C24 H24E 141.1
H24C C24 H24E 56.3
H24D C24 H24E 109.5
C22 C24 H24F 109.5
H24A C24 H24F 56.3
H24B C24 H24F 56.3
H24C C24 H24F 141.1
H24D C24 H24F 109.5
H24E C24 H24F 109.5
C21 C25 C26 110.6(3)
C21 C25 C27 111.7(3)
C26 C25 C27 110.6(3)
C21 C25 H25 107.9
C26 C25 H25 107.9
C27 C25 H25 107.9
C25 C26 H26A 109.5
C25 C26 H26B 109.5
H26A C26 H26B 109.5
C25 C26 H26C 109.5
H26A C26 H26C 109.5
H26B C26 H26C 109.5
C25 C26 H26D 109.5
H26A C26 H26D 141.1
H26B C26 H26D 56.3
H26C C26 H26D 56.3
C25 C26 H26E 109.5
H26A C26 H26E 56.3
H26B C26 H26E 141.1
H26C C26 H26E 56.3
H26D C26 H26E 109.5
C25 C26 H26F 109.5
H26A C26 H26F 56.3
H26B C26 H26F 56.3
H26C C26 H26F 141.1
H26D C26 H26F 109.5
H26E C26 H26F 109.5
C25 C27 H27A 109.5
C25 C27 H27B 109.5
H27A C27 H27B 109.5
C25 C27 H27C 109.5
H27A C27 H27C 109.5
H27B C27 H27C 109.5
C25 C27 H27D 109.5
H27A C27 H27D 141.1
H27B C27 H27D 56.3
H27C C27 H27D 56.3
C25 C27 H27E 109.5
H27A C27 H27E 56.3
H27B C27 H27E 141.1
H27C C27 H27E 56.3
H27D C27 H27E 109.5
C25 C27 H27F 109.5
H27A C27 H27F 56.3
H27B C27 H27F 56.3
H27C C27 H27F 141.1
H27D C27 H27F 109.5
H27E C27 H27F 109.5
O2B C1B O1B 129.7(3)
O2B C1B C28 115.7(3)
O1B C1B C28 114.6(2)
O2B C1B K1 70.43(16)
O1B C1B K1 59.76(16)
C28 C1B K1 171.40(17)
C1B O1B K1 96.97(19)
C1B O2B K1 86.33(18)
N4 C28 N3 106.6(2)
N4 C28 C1B 125.6(2)
N3 C28 C1B 127.6(2)
C28 N3 C29 112.2(2)
C28 N3 C31 124.1(2)
C29 N3 C31 123.7(2)
C30 C29 N3 102.8(2)
C30 C29 Zn1 129.03(19)
N3 C29 Zn1 127.26(17)
C29 C30 N4 109.8(2)
C29 C30 H30 125.1
N4 C30 H30 125.1
C28 N4 C30 108.6(2)
C28 N4 C43 128.2(2)
C30 N4 C43 122.4(2)
C36 C31 C32 123.2(2)
C36 C31 N3 117.8(2)
C32 C31 N3 118.9(2)
C33 C32 C31 116.8(3)
C33 C32 C37 121.7(2)
C31 C32 C37 121.6(2)
C34 C33 C32 121.3(3)
C34 C33 H33 119.3
C32 C33 H33 119.3
C35 C34 C33 119.9(3)
C35 C34 H34 120.1
C33 C34 H34 120.1
C34 C35 C36 121.4(3)
C34 C35 H35 119.3
C36 C35 H35 119.3
C35 C36 C31 117.3(3)
C35 C36 C40 120.9(3)
C31 C36 C40 121.8(2)
C32 C37 C38 112.3(2)
C32 C37 C39 112.2(2)
C38 C37 C39 109.5(2)
C32 C37 H37 107.5
C38 C37 H37 107.5
C39 C37 H37 107.5
C37 C38 H38A 109.5
C37 C38 H38B 109.5
H38A C38 H38B 109.5
C37 C38 H38C 109.5
H38A C38 H38C 109.5
H38B C38 H38C 109.5
C37 C38 H38D 109.5
H38A C38 H38D 141.1
H38B C38 H38D 56.3
H38C C38 H38D 56.3
C37 C38 H38E 109.5
H38A C38 H38E 56.3
H38B C38 H38E 141.1
H38C C38 H38E 56.3
H38D C38 H38E 109.5
C37 C38 H38F 109.5
H38A C38 H38F 56.3
H38B C38 H38F 56.3
H38C C38 H38F 141.1
H38D C38 H38F 109.5
H38E C38 H38F 109.5
C37 C39 H39A 109.5
C37 C39 H39B 109.5
H39A C39 H39B 109.5
C37 C39 H39C 109.5
H39A C39 H39C 109.5
H39B C39 H39C 109.5
C37 C39 H39D 109.5
H39A C39 H39D 141.1
H39B C39 H39D 56.3
H39C C39 H39D 56.3
C37 C39 H39E 109.5
H39A C39 H39E 56.3
H39B C39 H39E 141.1
H39C C39 H39E 56.3
H39D C39 H39E 109.5
C37 C39 H39F 109.5
H39A C39 H39F 56.3
H39B C39 H39F 56.3
H39C C39 H39F 141.1
H39D C39 H39F 109.5
H39E C39 H39F 109.5
C42 C40 C36 112.4(3)
C42 C40 C41 111.8(3)
C36 C40 C41 109.9(3)
C42 C40 H40 107.5
C36 C40 H40 107.5
C41 C40 H40 107.5
C40 C41 H41A 109.5
C40 C41 H41B 109.5
H41A C41 H41B 109.5
C40 C41 H41C 109.5
H41A C41 H41C 109.5
H41B C41 H41C 109.5
C40 C41 H41D 109.5
H41A C41 H41D 141.1
H41B C41 H41D 56.3
H41C C41 H41D 56.3
C40 C41 H41E 109.5
H41A C41 H41E 56.3
H41B C41 H41E 141.1
H41C C41 H41E 56.3
H41D C41 H41E 109.5
C40 C41 H41F 109.5
H41A C41 H41F 56.3
H41B C41 H41F 56.3
H41C C41 H41F 141.1
H41D C41 H41F 109.5
H41E C41 H41F 109.5
C40 C42 H42A 109.5
C40 C42 H42B 109.5
H42A C42 H42B 109.5
C40 C42 H42C 109.5
H42A C42 H42C 109.5
H42B C42 H42C 109.5
C40 C42 H42D 109.5
H42A C42 H42D 141.1
H42B C42 H42D 56.3
H42C C42 H42D 56.3
C40 C42 H42E 109.5
H42A C42 H42E 56.3
H42B C42 H42E 141.1
H42C C42 H42E 56.3
H42D C42 H42E 109.5
C40 C42 H42F 109.5
H42A C42 H42F 56.3
H42B C42 H42F 56.3
H42C C42 H42F 141.1
H42D C42 H42F 109.5
H42E C42 H42F 109.5
C48 C43 C44 123.5(2)
C48 C43 N4 120.2(2)
C44 C43 N4 116.3(2)
C43 C44 C45 116.7(3)
C43 C44 C49 122.7(2)
C45 C44 C49 120.5(3)
C46 C45 C44 121.5(3)
C46 C45 H45 119.2
C44 C45 H45 119.2
C45 C46 C47 119.9(3)
C45 C46 H46 120.0
C47 C46 H46 120.0
C46 C47 C48 121.7(3)
C46 C47 H47 119.2
C48 C47 H47 119.2
C43 C48 C47 116.6(3)
C43 C48 C52 123.3(3)
C47 C48 C52 120.1(3)
C44 C49 C50 111.7(3)
C44 C49 C51 111.4(3)
C50 C49 C51 110.6(3)
C44 C49 H49 107.6
C50 C49 H49 107.6
C51 C49 H49 107.6
C49 C50 H50A 109.5
C49 C50 H50B 109.5
H50A C50 H50B 109.5
C49 C50 H50C 109.5
H50A C50 H50C 109.5
H50B C50 H50C 109.5
C49 C50 H50D 109.5
H50A C50 H50D 141.1
H50B C50 H50D 56.3
H50C C50 H50D 56.3
C49 C50 H50E 109.5
H50A C50 H50E 56.3
H50B C50 H50E 141.1
H50C C50 H50E 56.3
H50D C50 H50E 109.5
C49 C50 H50F 109.5
H50A C50 H50F 56.3
H50B C50 H50F 56.3
H50C C50 H50F 141.1
H50D C50 H50F 109.5
H50E C50 H50F 109.5
C49 C51 H51A 109.5
C49 C51 H51B 109.5
H51A C51 H51B 109.5
C49 C51 H51C 109.5
H51A C51 H51C 109.5
H51B C51 H51C 109.5
C49 C51 H51D 109.5
H51A C51 H51D 141.1
H51B C51 H51D 56.3
H51C C51 H51D 56.3
C49 C51 H51E 109.5
H51A C51 H51E 56.3
H51B C51 H51E 141.1
H51C C51 H51E 56.3
H51D C51 H51E 109.5
C49 C51 H51F 109.5
H51A C51 H51F 56.3
H51B C51 H51F 56.3
H51C C51 H51F 141.1
H51D C51 H51F 109.5
H51E C51 H51F 109.5
C48 C52 C54 110.2(3)
C48 C52 C53 110.7(4)
C54 C52 C53 111.1(3)
C48 C52 H52 108.3
C54 C52 H52 108.3
C53 C52 H52 108.3
C52 C53 H53A 109.5
C52 C53 H53B 109.5
H53A C53 H53B 109.5
C52 C53 H53C 109.5
H53A C53 H53C 109.5
H53B C53 H53C 109.5
C52 C53 H53D 109.5
H53A C53 H53D 141.1
H53B C53 H53D 56.3
H53C C53 H53D 56.3
C52 C53 H53E 109.5
H53A C53 H53E 56.3
H53B C53 H53E 141.1
H53C C53 H53E 56.3
H53D C53 H53E 109.5
C52 C53 H53F 109.5
H53A C53 H53F 56.3
H53B C53 H53F 56.3
H53C C53 H53F 141.1
H53D C53 H53F 109.5
H53E C53 H53F 109.5
C52 C54 H54A 109.5
C52 C54 H54B 109.5
H54A C54 H54B 109.5
C52 C54 H54C 109.5
H54A C54 H54C 109.5
H54B C54 H54C 109.5
C52 C54 H54D 109.5
H54A C54 H54D 141.1
H54B C54 H54D 56.3
H54C C54 H54D 56.3
C52 C54 H54E 109.5
H54A C54 H54E 56.3
H54B C54 H54E 141.1
H54C C54 H54E 56.3
H54D C54 H54E 109.5
C52 C54 H54F 109.5
H54A C54 H54F 56.3
H54B C54 H54F 56.3
H54C C54 H54F 141.1
H54D C54 H54F 109.5
H54E C54 H54F 109.5
C56 C55 C60 116.6(3)
C56 C55 Zn1 119.3(2)
C60 C55 Zn1 124.0(2)
C55 C56 C57 121.3(3)
C55 C56 C61 119.2(3)
C57 C56 C61 119.4(3)
C58 C57 C56 121.4(4)
C58 C57 H57 119.3
C56 C57 H57 119.3
C57 C58 C59 117.9(3)
C57 C58 C62 121.1(5)
C59 C58 C62 121.0(5)
C58 C59 C60 122.2(4)
C58 C59 H59 118.9
C60 C59 H59 118.9
C59 C60 C55 120.5(4)
C59 C60 C63 119.5(3)
C55 C60 C63 120.0(3)
C56 C61 H61A 109.5
C56 C61 H61B 109.5
H61A C61 H61B 109.5
C56 C61 H61C 109.5
H61A C61 H61C 109.5
H61B C61 H61C 109.5
C56 C61 H61D 109.5
H61A C61 H61D 141.1
H61B C61 H61D 56.3
H61C C61 H61D 56.3
C56 C61 H61E 109.5
H61A C61 H61E 56.3
H61B C61 H61E 141.1
H61C C61 H61E 56.3
H61D C61 H61E 109.5
C56 C61 H61F 109.5
H61A C61 H61F 56.3
H61B C61 H61F 56.3
H61C C61 H61F 141.1
H61D C61 H61F 109.5
H61E C61 H61F 109.5
C58 C62 H62A 109.5
C58 C62 H62B 109.5
H62A C62 H62B 109.5
C58 C62 H62C 109.5
H62A C62 H62C 109.5
H62B C62 H62C 109.5
C58 C62 H62D 109.5
H62A C62 H62D 141.1
H62B C62 H62D 56.3
H62C C62 H62D 56.3
C58 C62 H62E 109.5
H62A C62 H62E 56.3
H62B C62 H62E 141.1
H62C C62 H62E 56.3
H62D C62 H62E 109.5
C58 C62 H62F 109.5
H62A C62 H62F 56.3
H62B C62 H62F 56.3
H62C C62 H62F 141.1
H62D C62 H62F 109.5
H62E C62 H62F 109.5
C60 C63 H63A 109.5
C60 C63 H63B 109.5
H63A C63 H63B 109.5
C60 C63 H63C 109.5
H63A C63 H63C 109.5
H63B C63 H63C 109.5
C60 C63 H63D 109.5
H63A C63 H63D 141.1
H63B C63 H63D 56.3
H63C C63 H63D 56.3
C60 C63 H63E 109.5
H63A C63 H63E 56.3
H63B C63 H63E 141.1
H63C C63 H63E 56.3
H63D C63 H63E 109.5
C60 C63 H63F 109.5
H63A C63 H63F 56.3
H63B C63 H63F 56.3
H63C C63 H63F 141.1
H63D C63 H63F 109.5
H63E C63 H63F 109.5
O1B K1 O103 118.47(9)
O1B K1 O101 90.65(8)
O103 K1 O101 120.12(9)
O1B K1 O102 117.59(8)
O103 K1 O102 61.69(9)
O101 K1 O102 58.44(7)
O1B K1 O106 87.67(8)
O103 K1 O106 153.58(8)
O101 K1 O106 58.87(6)
O102 K1 O106 111.42(7)
O1B K1 O105 85.90(7)
O103 K1 O105 116.40(9)
O101 K1 O105 116.81(7)
O102 K1 O105 155.01(7)
O106 K1 O105 57.96(7)
O1B K1 O104 111.30(9)
O103 K1 O104 59.32(10)
O101 K1 O104 155.58(8)
O102 K1 O104 115.64(8)
O106 K1 O104 109.70(8)
O105 K1 O104 57.10(9)
O1B K1 O2B 46.42(7)
O103 K1 O2B 87.57(8)
O101 K1 O2B 76.73(7)
O102 K1 O2B 72.80(7)
O106 K1 O2B 115.73(6)
O105 K1 O2B 131.81(7)
O104 K1 O2B 126.05(8)
O1B K1 C1B 23.27(8)
O103 K1 C1B 104.77(8)
O101 K1 C1B 81.74(7)
O102 K1 C1B 94.83(8)
O106 K1 C1B 101.17(7)
O105 K1 C1B 109.11(8)
O104 K1 C1B 122.62(8)
O2B K1 C1B 23.24(7)
O1B K1 C103 111.33(9)
O103 K1 C103 42.57(11)
O101 K1 C103 79.23(9)
O102 K1 C103 23.08(9)
O106 K1 C103 134.50(9)
O105 K1 C103 157.11(10)
O104 K1 C103 101.33(11)
O2B K1 C103 65.30(9)
C1B K1 C103 88.49(9)
C112 O101 C101 112.5(2)
C112 O101 K1 119.00(17)
C101 O101 K1 120.48(18)
C102 O102 C103 111.2(3)
C102 O102 K1 107.81(18)
C103 O102 K1 104.6(2)
C104 O103 C105 113.4(3)
C104 O103 K1 116.2(2)
C105 O103 K1 119.2(3)
C106 O104 C107 112.7(3)
C106 O104 K1 108.8(3)
C107 O104 K1 111.6(2)
C108 O105 C109 112.2(3)
C108 O105 K1 117.8(3)
C109 O105 K1 117.3(2)
C111 O106 C110 109.9(2)
C111 O106 K1 108.77(17)
C110 O106 K1 110.1(2)
O101 C101 C102 108.1(3)
O101 C101 H10A 110.1
C102 C101 H10A 110.1
O101 C101 H10B 110.1
C102 C101 H10B 110.1
H10A C101 H10B 108.4
O102 C102 C101 108.6(3)
O102 C102 H10C 110.0
C101 C102 H10C 110.0
O102 C102 H10D 110.0
C101 C102 H10D 110.0
H10C C102 H10D 108.4
O102 C103 C104 108.9(4)
O102 C103 K1 52.27(18)
C104 C103 K1 81.3(3)
O102 C103 H10E 109.9
C104 C103 H10E 109.9
K1 C103 H10E 162.0
O102 C103 H10F 109.9
C104 C103 H10F 109.9
K1 C103 H10F 79.5
H10E C103 H10F 108.3
O103 C104 C103 109.5(3)
O103 C104 H10G 109.8
C103 C104 H10G 109.8
O103 C104 H10H 109.8
C103 C104 H10H 109.8
H10G C104 H10H 108.2
O103 C105 C106 108.2(4)
O103 C105 H10I 110.1
C106 C105 H10I 110.1
O103 C105 H10J 110.1
C106 C105 H10J 110.1
H10I C105 H10J 108.4
O104 C106 C105 108.5(4)
O104 C106 H10K 110.0
C105 C106 H10K 110.0
O104 C106 H10L 110.0
C105 C106 H10L 110.0
H10K C106 H10L 108.4
O104 C107 C108 107.6(3)
O104 C107 H10M 110.2
C108 C107 H10M 110.2
O104 C107 H10N 110.2
C108 C107 H10N 110.2
H10M C107 H10N 108.5
O105 C108 C107 108.5(4)
O105 C108 H10O 110.0
C107 C108 H10O 110.0
O105 C108 H10P 110.0
C107 C108 H10P 110.0
H10O C108 H10P 108.4
O105 C109 C110 108.3(3)
O105 C109 H10Q 110.0
C110 C109 H10Q 110.0
O105 C109 H10R 110.0
C110 C109 H10R 110.0
H10Q C109 H10R 108.4
O106 C110 C109 108.1(3)
O106 C110 H11G 110.1
C109 C110 H11G 110.1
O106 C110 H11H 110.1
C109 C110 H11H 110.1
H11G C110 H11H 108.4
O106 C111 C112 108.4(2)
O106 C111 H11I 110.0
C112 C111 H11I 110.0
O106 C111 H11J 110.0
C112 C111 H11J 110.0
H11I C111 H11J 108.4
O101 C112 C111 108.6(3)
O101 C112 H11K 110.0
C111 C112 H11K 110.0
O101 C112 H11L 110.0
C111 C112 H11L 110.0
H11K C112 H11L 108.4

loop_
_geom_bond_atom_site_label_1
_geom_bond_atom_site_label_2
_geom_bond_distance
Zn1 C55 1.993(3)
Zn1 C29 1.999(2)
Zn1 C3 2.024(3)
C1A O2A 1.219(4)
C1A O1A 1.232(4)
C1A C1 1.544(4)
C1 N1 1.346(4)
C1 N2 1.346(3)
N1 C2 1.386(3)
N1 C4 1.446(3)
C2 C3 1.359(4)
C2 H2 0.9500
C3 N2 1.405(3)
N2 C16 1.448(3)
C4 C9 1.389(5)
C4 C5 1.406(5)
C5 C6 1.394(5)
C5 C10 1.513(6)
C6 C7 1.357(7)
C6 H6 0.9500
C7 C8 1.384(7)
C7 H7 0.9500
C8 C9 1.406(5)
C8 H8 0.9500
C9 C13 1.518(6)
C10 C11 1.524(6)
C10 C12 1.531(6)
C10 H10 1.0000
C11 H11A 0.9800
C11 H11B 0.9800
C11 H11C 0.9800
C11 H11D 0.9800
C11 H11E 0.9800
C11 H11F 0.9800
C12 H12A 0.9800
C12 H12B 0.9800
C12 H12C 0.9800
C12 H12D 0.9800
C12 H12E 0.9800
C12 H12F 0.9800
C13 C15 1.508(7)
C13 C14 1.528(6)
C13 H13 1.0000
C14 H14A 0.9800
C14 H14B 0.9800
C14 H14C 0.9800
C14 H14D 0.9800
C14 H14E 0.9800
C14 H14F 0.9800
C15 H15A 0.9800
C15 H15B 0.9800
C15 H15C 0.9800
C15 H15D 0.9800
C15 H15E 0.9800
C15 H15F 0.9800
C16 C21 1.398(4)
C16 C17 1.400(4)
C17 C18 1.390(4)
C17 C22 1.523(4)
C18 C19 1.382(5)
C18 H18 0.9500
C19 C20 1.382(5)
C19 H19 0.9500
C20 C21 1.396(4)
C20 H20 0.9500
C21 C25 1.517(4)
C22 C23 1.532(5)
C22 C24 1.540(5)
C22 H22 1.0000
C23 H23A 0.9800
C23 H23B 0.9800
C23 H23C 0.9800
C23 H23D 0.9800
C23 H23E 0.9800
C23 H23F 0.9800
C24 H24A 0.9800
C24 H24B 0.9800
C24 H24C 0.9800
C24 H24D 0.9800
C24 H24E 0.9800
C24 H24F 0.9800
C25 C26 1.524(5)
C25 C27 1.535(5)
C25 H25 1.0000
C26 H26A 0.9800
C26 H26B 0.9800
C26 H26C 0.9800
C26 H26D 0.9800
C26 H26E 0.9800
C26 H26F 0.9800
C27 H27A 0.9800
C27 H27B 0.9800
C27 H27C 0.9800
C27 H27D 0.9800
C27 H27E 0.9800
C27 H27F 0.9800
C1B O2B 1.235(4)
C1B O1B 1.243(4)
C1B C28 1.527(4)
C1B K1 3.122(3)
O1B K1 2.717(3)
O2B K1 2.948(2)
C28 N4 1.342(3)
C28 N3 1.343(3)
N3 C29 1.403(3)
N3 C31 1.448(3)
C29 C30 1.371(3)
C30 N4 1.386(3)
C30 H30 0.9500
N4 C43 1.454(3)
C31 C36 1.395(4)
C31 C32 1.403(3)
C32 C33 1.401(4)
C32 C37 1.516(4)
C33 C34 1.387(5)
C33 H33 0.9500
C34 C35 1.384(5)
C34 H34 0.9500
C35 C36 1.395(4)
C35 H35 0.9500
C36 C40 1.520(4)
C37 C38 1.525(4)
C37 C39 1.530(4)
C37 H37 1.0000
C38 H38A 0.9800
C38 H38B 0.9800
C38 H38C 0.9800
C38 H38D 0.9800
C38 H38E 0.9800
C38 H38F 0.9800
C39 H39A 0.9800
C39 H39B 0.9800
C39 H39C 0.9800
C39 H39D 0.9800
C39 H39E 0.9800
C39 H39F 0.9800
C40 C42 1.518(5)
C40 C41 1.538(5)
C40 H40 1.0000
C41 H41A 0.9800
C41 H41B 0.9800
C41 H41C 0.9800
C41 H41D 0.9800
C41 H41E 0.9800
C41 H41F 0.9800
C42 H42A 0.9800
C42 H42B 0.9800
C42 H42C 0.9800
C42 H42D 0.9800
C42 H42E 0.9800
C42 H42F 0.9800
C43 C48 1.395(4)
C43 C44 1.397(4)
C44 C45 1.400(4)
C44 C49 1.515(4)
C45 C46 1.371(5)
C45 H45 0.9500
C46 C47 1.380(5)
C46 H46 0.9500
C47 C48 1.396(4)
C47 H47 0.9500
C48 C52 1.514(5)
C49 C50 1.525(5)
C49 C51 1.526(4)
C49 H49 1.0000
C50 H50A 0.9800
C50 H50B 0.9800
C50 H50C 0.9800
C50 H50D 0.9800
C50 H50E 0.9800
C50 H50F 0.9800
C51 H51A 0.9800
C51 H51B 0.9800
C51 H51C 0.9800
C51 H51D 0.9800
C51 H51E 0.9800
C51 H51F 0.9800
C52 C54 1.526(7)
C52 C53 1.536(6)
C52 H52 1.0000
C53 H53A 0.9800
C53 H53B 0.9800
C53 H53C 0.9800
C53 H53D 0.9800
C53 H53E 0.9800
C53 H53F 0.9800
C54 H54A 0.9800
C54 H54B 0.9800
C54 H54C 0.9800
C54 H54D 0.9800
C54 H54E 0.9800
C54 H54F 0.9800
C55 C56 1.403(5)
C55 C60 1.414(4)
C56 C57 1.403(5)
C56 C61 1.495(5)
C57 C58 1.375(7)
C57 H57 0.9500
C58 C59 1.381(7)
C58 C62 1.522(5)
C59 C60 1.394(5)
C59 H59 0.9500
C60 C63 1.504(6)
C61 H61A 0.9800
C61 H61B 0.9800
C61 H61C 0.9800
C61 H61D 0.9800
C61 H61E 0.9800
C61 H61F 0.9800
C62 H62A 0.9800
C62 H62B 0.9800
C62 H62C 0.9800
C62 H62D 0.9800
C62 H62E 0.9800
C62 H62F 0.9800
C63 H63A 0.9800
C63 H63B 0.9800
C63 H63C 0.9800
C63 H63D 0.9800
C63 H63E 0.9800
C63 H63F 0.9800
K1 O103 2.770(3)
K1 O101 2.817(2)
K1 O102 2.884(3)
K1 O106 2.905(2)
K1 O105 2.915(3)
K1 O104 2.924(3)
O101 C112 1.415(4)
O101 C101 1.415(4)
O102 C102 1.424(5)
O102 C103 1.430(4)
O103 C104 1.413(6)
O103 C105 1.431(6)
O104 C106 1.380(6)
O104 C107 1.418(5)
O105 C108 1.418(5)
O105 C109 1.421(5)
O106 C111 1.420(4)
O106 C110 1.432(4)
C101 C102 1.499(5)
C101 H10A 0.9900
C101 H10B 0.9900
C102 H10C 0.9900
C102 H10D 0.9900
C103 C104 1.516(7)
C103 H10E 0.9900
C103 H10F 0.9900
C104 H10G 0.9900
C104 H10H 0.9900
C105 C106 1.520(7)
C105 H10I 0.9900
C105 H10J 0.9900
C106 H10K 0.9900
C106 H10L 0.9900
C107 C108 1.472(7)
C107 H10M 0.9900
C107 H10N 0.9900
C108 H10O 0.9900
C108 H10P 0.9900
C109 C110 1.484(5)
C109 H10Q 0.9900
C109 H10R 0.9900
C110 H11G 0.9900
C110 H11H 0.9900
C111 C112 1.495(4)
C111 H11I 0.9900
C111 H11J 0.9900
C112 H11K 0.9900
C112 H11L 0.9900

loop_
_geom_torsion_atom_site_label_1
_geom_torsion_atom_site_label_2
_geom_torsion_atom_site_label_3
_geom_torsion_atom_site_label_4
_geom_torsion
O2A C1A C1 N1 157.0(3)
O1A C1A C1 N1 -27.0(5)
O2A C1A C1 N2 -24.5(5)
O1A C1A C1 N2 151.6(3)
N2 C1 N1 C2 0.8(3)
C1A C1 N1 C2 179.5(3)
N2 C1 N1 C4 171.9(3)
C1A C1 N1 C4 -9.3(5)
C1 N1 C2 C3 -0.9(3)
C4 N1 C2 C3 -172.7(3)
N1 C2 C3 N2 0.6(3)
N1 C2 C3 Zn1 -177.88(18)
C55 Zn1 C3 C2 -32.4(3)
C29 Zn1 C3 C2 151.8(2)
C55 Zn1 C3 N2 149.6(3)
C29 Zn1 C3 N2 -26.2(3)
N1 C1 N2 C3 -0.4(3)
C1A C1 N2 C3 -179.1(3)
N1 C1 N2 C16 179.4(2)
C1A C1 N2 C16 0.7(5)
C2 C3 N2 C1 -0.2(3)
Zn1 C3 N2 C1 178.0(2)
C2 C3 N2 C16 -180.0(2)
Zn1 C3 N2 C16 -1.8(4)
C1 N1 C4 C9 91.8(4)
C2 N1 C4 C9 -98.1(3)
C1 N1 C4 C5 -93.0(4)
C2 N1 C4 C5 77.1(4)
C9 C4 C5 C6 -2.4(5)
N1 C4 C5 C6 -177.4(3)
C9 C4 C5 C10 178.8(3)
N1 C4 C5 C10 3.8(5)
C4 C5 C6 C7 2.3(6)
C10 C5 C6 C7 -178.9(4)
C5 C6 C7 C8 -0.4(7)
C6 C7 C8 C9 -1.7(7)
C5 C4 C9 C8 0.5(5)
N1 C4 C9 C8 175.3(3)
C5 C4 C9 C13 -179.3(3)
N1 C4 C9 C13 -4.5(5)
C7 C8 C9 C4 1.6(6)
C7 C8 C9 C13 -178.6(4)
C6 C5 C10 C11 -83.4(5)
C4 C5 C10 C11 95.3(4)
C6 C5 C10 C12 41.3(5)
C4 C5 C10 C12 -140.0(4)
C4 C9 C13 C15 86.2(5)
C8 C9 C13 C15 -93.6(5)
C4 C9 C13 C14 -150.7(4)
C8 C9 C13 C14 29.5(6)
C1 N2 C16 C21 -87.1(3)
C3 N2 C16 C21 92.7(3)
C1 N2 C16 C17 95.8(3)
C3 N2 C16 C17 -84.4(3)
C21 C16 C17 C18 -0.4(4)
N2 C16 C17 C18 176.6(3)
C21 C16 C17 C22 177.0(3)
N2 C16 C17 C22 -6.0(4)
C16 C17 C18 C19 1.8(5)
C22 C17 C18 C19 -175.6(3)
C17 C18 C19 C20 -1.1(5)
C18 C19 C20 C21 -1.1(5)
C19 C20 C21 C16 2.4(4)
C19 C20 C21 C25 -178.5(3)
C17 C16 C21 C20 -1.7(4)
N2 C16 C21 C20 -178.7(2)
C17 C16 C21 C25 179.2(3)
N2 C16 C21 C25 2.2(4)
C18 C17 C22 C23 73.2(4)
C16 C17 C22 C23 -104.1(3)
C18 C17 C22 C24 -49.9(4)
C16 C17 C22 C24 132.8(3)
C20 C21 C25 C26 -78.7(4)
C16 C21 C25 C26 100.3(3)
C20 C21 C25 C27 44.9(4)
C16 C21 C25 C27 -136.1(3)
O2B C1B O1B K1 8.7(4)
C28 C1B O1B K1 -172.74(19)
O1B C1B O2B K1 -8.0(4)
C28 C1B O2B K1 173.5(2)
O2B C1B C28 N4 39.1(4)
O1B C1B C28 N4 -139.7(3)
O2B C1B C28 N3 -145.6(3)
O1B C1B C28 N3 35.7(4)
N4 C28 N3 C29 0.4(3)
C1B C28 N3 C29 -175.7(2)
N4 C28 N3 C31 -179.2(2)
C1B C28 N3 C31 4.8(4)
C28 N3 C29 C30 0.3(3)
C31 N3 C29 C30 179.8(2)
C28 N3 C29 Zn1 -169.32(18)
C31 N3 C29 Zn1 10.2(3)
C55 Zn1 C29 C30 -126.0(2)
C3 Zn1 C29 C30 49.2(3)
C55 Zn1 C29 N3 40.9(3)
C3 Zn1 C29 N3 -143.9(2)
N3 C29 C30 N4 -0.8(3)
Zn1 C29 C30 N4 168.54(17)
N3 C28 N4 C30 -0.9(3)
C1B C28 N4 C30 175.3(2)
N3 C28 N4 C43 168.9(2)
C1B C28 N4 C43 -14.9(4)
C29 C30 N4 C28 1.1(3)
C29 C30 N4 C43 -169.4(2)
C28 N3 C31 C36 -92.7(3)
C29 N3 C31 C36 87.8(3)
C28 N3 C31 C32 88.5(3)
C29 N3 C31 C32 -90.9(3)
C36 C31 C32 C33 4.9(4)
N3 C31 C32 C33 -176.4(2)
C36 C31 C32 C37 -175.2(2)
N3 C31 C32 C37 3.5(3)
C31 C32 C33 C34 -1.5(4)
C37 C32 C33 C34 178.6(3)
C32 C33 C34 C35 -2.5(4)
C33 C34 C35 C36 3.2(5)
C34 C35 C36 C31 0.0(4)
C34 C35 C36 C40 -178.1(3)
C32 C31 C36 C35 -4.3(4)
N3 C31 C36 C35 177.1(2)
C32 C31 C36 C40 173.9(3)
N3 C31 C36 C40 -4.8(4)
C33 C32 C37 C38 -31.1(4)
C31 C32 C37 C38 149.0(2)
C33 C32 C37 C39 92.7(3)
C31 C32 C37 C39 -87.2(3)
C35 C36 C40 C42 -49.5(4)
C31 C36 C40 C42 132.5(3)
C35 C36 C40 C41 75.7(4)
C31 C36 C40 C41 -102.4(3)
C28 N4 C43 C48 84.0(3)
C30 N4 C43 C48 -107.5(3)
C28 N4 C43 C44 -98.5(3)
C30 N4 C43 C44 70.0(3)
C48 C43 C44 C45 2.3(4)
N4 C43 C44 C45 -175.1(3)
C48 C43 C44 C49 -177.1(3)
N4 C43 C44 C49 5.5(4)
C43 C44 C45 C46 -1.2(5)
C49 C44 C45 C46 178.2(3)
C44 C45 C46 C47 0.0(6)
C45 C46 C47 C48 0.1(6)
C44 C43 C48 C47 -2.1(5)
N4 C43 C48 C47 175.1(3)
C44 C43 C48 C52 175.7(3)
N4 C43 C48 C52 -7.1(5)
C46 C47 C48 C43 0.9(5)
C46 C47 C48 C52 -177.0(4)
C43 C44 C49 C50 -113.0(3)
C45 C44 C49 C50 67.7(4)
C43 C44 C49 C51 122.7(3)
C45 C44 C49 C51 -56.7(4)
C43 C48 C52 C54 -112.9(4)
C47 C48 C52 C54 64.9(5)
C43 C48 C52 C53 123.8(3)
C47 C48 C52 C53 -58.4(5)
C29 Zn1 C55 C56 82.5(3)
C3 Zn1 C55 C56 -93.0(2)
C29 Zn1 C55 C60 -100.4(2)
C3 Zn1 C55 C60 84.2(2)
C60 C55 C56 C57 -1.0(5)
Zn1 C55 C56 C57 176.4(3)
C60 C55 C56 C61 179.8(3)
Zn1 C55 C56 C61 -2.9(4)
C55 C56 C57 C58 0.5(5)
C61 C56 C57 C58 179.7(4)
C56 C57 C58 C59 0.1(6)
C56 C57 C58 C62 -178.8(4)
C57 C58 C59 C60 -0.1(6)
C62 C58 C59 C60 178.8(4)
C58 C59 C60 C55 -0.5(5)
C58 C59 C60 C63 179.3(3)
C56 C55 C60 C59 1.0(4)
Zn1 C55 C60 C59 -176.2(2)
C56 C55 C60 C63 -178.8(3)
Zn1 C55 C60 C63 4.0(4)
C1B O1B K1 O103 -58.2(2)
C1B O1B K1 O101 67.0(2)
C1B O1B K1 O102 12.8(2)
C1B O1B K1 O106 125.8(2)
C1B O1B K1 O105 -176.1(2)
C1B O1B K1 O104 -123.9(2)
C1B O1B K1 O2B -3.85(17)
C1B O1B K1 C103 -11.7(2)
C1B O2B K1 O1B 3.85(18)
C1B O2B K1 O103 138.20(19)
C1B O2B K1 O101 -100.07(17)
C1B O2B K1 O102 -160.73(19)
C1B O2B K1 O106 -54.75(19)
C1B O2B K1 O105 14.2(2)
C1B O2B K1 O104 89.70(19)
C1B O2B K1 C103 175.8(2)
O2B C1B K1 O1B -172.9(3)
O2B C1B K1 O103 -43.53(19)
O1B C1B K1 O103 129.4(2)
O2B C1B K1 O101 75.56(17)
O1B C1B K1 O101 -111.5(2)
O2B C1B K1 O102 18.44(18)
O1B C1B K1 O102 -168.6(2)
O2B C1B K1 O106 131.42(17)
O1B C1B K1 O106 -55.7(2)
O2B C1B K1 O105 -168.84(17)
O1B C1B K1 O105 4.1(2)
O2B C1B K1 O104 -106.28(19)
O1B C1B K1 O104 66.6(2)
O1B C1B K1 O2B 172.9(3)
O2B C1B K1 C103 -3.78(19)
O1B C1B K1 C103 169.1(2)
O1B K1 O101 C112 92.0(2)
O103 K1 O101 C112 -144.1(2)
O102 K1 O101 C112 -145.5(2)
O106 K1 O101 C112 5.16(19)
O105 K1 O101 C112 6.3(2)
O104 K1 O101 C112 -62.7(3)
O2B K1 O101 C112 136.7(2)
C1B K1 O101 C112 113.6(2)
C103 K1 O101 C112 -156.4(2)
O1B K1 O101 C101 -121.4(2)
O103 K1 O101 C101 2.5(2)
O102 K1 O101 C101 1.0(2)
O106 K1 O101 C101 151.7(2)
O105 K1 O101 C101 152.8(2)
O104 K1 O101 C101 83.9(3)
O2B K1 O101 C101 -76.7(2)
C1B K1 O101 C101 -99.9(2)
C103 K1 O101 C101 -9.8(2)
O1B K1 O102 C102 38.9(2)
O103 K1 O102 C102 148.1(2)
O101 K1 O102 C102 -33.3(2)
O106 K1 O102 C102 -60.1(2)
O105 K1 O102 C102 -119.6(3)
O104 K1 O102 C102 173.7(2)
O2B K1 O102 C102 51.4(2)
C1B K1 O102 C102 43.9(2)
C103 K1 O102 C102 118.5(3)
O1B K1 O102 C103 -79.6(3)
O103 K1 O102 C103 29.6(2)
O101 K1 O102 C103 -151.8(3)
O106 K1 O102 C103 -178.6(2)
O105 K1 O102 C103 121.9(3)
O104 K1 O102 C103 55.2(3)
O2B K1 O102 C103 -67.1(2)
C1B K1 O102 C103 -74.6(2)
O1B K1 O103 C104 112.5(3)
O101 K1 O103 C104 3.2(3)
O102 K1 O103 C104 4.6(3)
O106 K1 O103 C104 -76.6(4)
O105 K1 O103 C104 -147.2(3)
O104 K1 O103 C104 -148.4(3)
O2B K1 O103 C104 76.4(3)
C1B K1 O103 C104 92.2(3)
C103 K1 O103 C104 21.3(3)
O1B K1 O103 C105 -106.2(3)
O101 K1 O103 C105 144.6(3)
O102 K1 O103 C105 146.0(3)
O106 K1 O103 C105 64.7(4)
O105 K1 O103 C105 -5.9(3)
O104 K1 O103 C105 -7.0(3)
O2B K1 O103 C105 -142.3(3)
C1B K1 O103 C105 -126.5(3)
C103 K1 O103 C105 162.6(4)
O1B K1 O104 C106 83.1(3)
O103 K1 O104 C106 -28.2(3)
O101 K1 O104 C106 -124.2(3)
O102 K1 O104 C106 -54.5(3)
O106 K1 O104 C106 178.5(3)
O105 K1 O104 C106 153.0(3)
O2B K1 O104 C106 32.3(3)
C1B K1 O104 C106 60.2(3)
C103 K1 O104 C106 -35.3(3)
O1B K1 O104 C107 -41.8(3)
O103 K1 O104 C107 -153.1(3)
O101 K1 O104 C107 110.9(3)
O102 K1 O104 C107 -179.4(3)
O106 K1 O104 C107 53.5(3)
O105 K1 O104 C107 28.1(3)
O2B K1 O104 C107 -92.7(3)
C1B K1 O104 C107 -64.7(3)
C103 K1 O104 C107 -160.2(3)
O1B K1 O105 C108 125.8(3)
O103 K1 O105 C108 6.0(3)
O101 K1 O105 C108 -145.5(2)
O102 K1 O105 C108 -73.2(3)
O106 K1 O105 C108 -144.3(3)
O104 K1 O105 C108 7.1(2)
O2B K1 O105 C108 118.3(2)
C1B K1 O105 C108 124.2(2)
C103 K1 O105 C108 -14.3(4)
O1B K1 O105 C109 -95.3(2)
O103 K1 O105 C109 144.9(2)
O101 K1 O105 C109 -6.6(2)
O102 K1 O105 C109 65.7(3)
O106 K1 O105 C109 -5.5(2)
O104 K1 O105 C109 146.0(3)
O2B K1 O105 C109 -102.8(2)
C1B K1 O105 C109 -96.9(2)
C103 K1 O105 C109 124.6(3)
O1B K1 O106 C111 -63.15(19)
O103 K1 O106 C111 124.9(2)
O101 K1 O106 C111 29.02(17)
O102 K1 O106 C111 55.67(19)
O105 K1 O106 C111 -149.8(2)
O104 K1 O106 C111 -174.97(18)
O2B K1 O106 C111 -24.92(19)
C1B K1 O106 C111 -44.10(19)
C103 K1 O106 C111 54.9(2)
O1B K1 O106 C110 57.3(2)
O103 K1 O106 C110 -114.7(3)
O101 K1 O106 C110 149.5(2)
O102 K1 O106 C110 176.10(19)
O105 K1 O106 C110 -29.34(19)
O104 K1 O106 C110 -54.5(2)
O2B K1 O106 C110 95.5(2)
C1B K1 O106 C110 76.3(2)
C103 K1 O106 C110 175.3(2)
C112 O101 C101 C102 178.2(3)
K1 O101 C101 C102 29.6(3)
C103 O102 C102 C101 179.0(3)
K1 O102 C102 C101 64.8(3)
O101 C101 C102 O102 -63.8(3)
C102 O102 C103 C104 -178.3(3)
K1 O102 C103 C104 -62.2(3)
C102 O102 C103 K1 -116.2(3)
O1B K1 C103 O102 110.6(2)
O103 K1 C103 O102 -140.0(3)
O101 K1 C103 O102 24.2(2)
O106 K1 C103 O102 1.8(3)
O105 K1 C103 O102 -112.7(3)
O104 K1 C103 O102 -131.0(2)
O2B K1 C103 O102 104.4(2)
C1B K1 C103 O102 106.0(2)
O1B K1 C103 C104 -127.2(2)
O103 K1 C103 C104 -17.9(2)
O101 K1 C103 C104 146.3(3)
O102 K1 C103 C104 122.1(4)
O106 K1 C103 C104 124.0(2)
O105 K1 C103 C104 9.4(4)
O104 K1 C103 C104 -8.8(3)
O2B K1 C103 C104 -133.5(3)
C1B K1 C103 C104 -131.8(2)
C105 O103 C104 C103 179.1(4)
K1 O103 C104 C103 -37.3(4)
O102 C103 C104 O103 70.6(4)
K1 C103 C104 O103 25.6(3)
C104 O103 C105 C106 -179.3(4)
K1 O103 C105 C106 38.3(5)
C107 O104 C106 C105 -176.0(4)
K1 O104 C106 C105 59.7(4)
O103 C105 C106 O104 -67.0(5)
C106 O104 C107 C108 175.8(4)
K1 O104 C107 C108 -61.5(4)
C109 O105 C108 C107 179.1(3)
K1 O105 C108 C107 -40.0(4)
O104 C107 C108 O105 67.8(4)
C108 O105 C109 C110 179.2(3)
K1 O105 C109 C110 38.2(3)
C111 O106 C110 C109 -177.0(3)
K1 O106 C110 C109 63.2(3)
O105 C109 C110 O106 -68.3(4)
C110 O106 C111 C112 178.3(3)
K1 O106 C111 C112 -61.2(3)
C101 O101 C112 C111 173.9(3)
K1 O101 C112 C111 -37.0(3)
O106 C111 C112 O101 66.7(3)
